data_4305236
loop_
_publ_author_name
'Tomoka Yamaguchi'
'Yukinari Sunatsuki'
'Hiroyuki Ishida'
'Masaaki Kojima'
'Haruo Akashi'
'Nazzareno Re'
'Naohide Matsumoto'
'Andrzej Pochaba'
'Jerzy Mrozi\'nski'

_publ_contact_author_email kojima@cc.okayama-u.ac.jp
_publ_contact_author_fax +81-86-251-7842
_publ_contact_author_name 'Masaaki KOJIMA'
_publ_contact_author_phone +81-86-251-7842
_publ_section_title
;
Synthesis, Structures, and Magnetic Properties of Face-Sharing
Heterodinuclear Ni(II)-Ln(III) (Ln = Eu, Gd, Tb, Dy) Complexes
;
_journal_name_full 'Inorganic Chemistry'
_journal_page_first 5736
_journal_page_last 5745
_journal_paper_doi 10.1021/ic8000575
_journal_volume 47
_journal_year 2008
_chemical_formula_moiety 'C40 H38 Dy F12 N3 O9 Zn '
_chemical_formula_sum 'C40 H38 Dy F12 N3 O9 Zn'
_chemical_formula_weight 1160.62
_space_group_IT_number 2
_symmetry_cell_setting triclinic
_symmetry_Int_Tables_number 2
_symmetry_space_group_name_Hall '-P 1'
_symmetry_space_group_name_H-M 'P -1'
_cell_angle_alpha 85.778(3)
_cell_angle_beta 77.426(4)
_cell_angle_gamma 71.3317(13)
_cell_formula_units_Z 2
_cell_length_a 12.9821(10)
_cell_length_b 13.3367(10)
_cell_length_c 13.4718(5)
_cell_measurement_reflns_used 6063
_cell_measurement_temperature 123.1
_cell_measurement_theta_max 27.5
_cell_measurement_theta_min 1.6
_cell_volume 2156.7(2)
_computing_cell_refinement PROCESS-AUTO
_computing_data_collection PROCESS-AUTO
_computing_data_reduction CrystalStructure
_computing_publication_material 'CrystalStructure 3.8'
_computing_structure_refinement CRYSTALS
_computing_structure_solution 'DIRDIF99 (PATTY)'
_diffrn_detector_area_resol_mean 10.00
_diffrn_measured_fraction_theta_full 0.918
_diffrn_measured_fraction_theta_max 0.918
_diffrn_measurement_device_type 'Rigaku RAXIS-IV'
_diffrn_measurement_method \w
_diffrn_radiation_type 'Mo K\a'
_diffrn_radiation_wavelength 0.71069
_diffrn_reflns_av_R_equivalents 0.036
_diffrn_reflns_limit_h_max 16
_diffrn_reflns_limit_h_min -16
_diffrn_reflns_limit_k_max 16
_diffrn_reflns_limit_k_min -17
_diffrn_reflns_limit_l_max 15
_diffrn_reflns_limit_l_min -15
_diffrn_reflns_number 17100
_diffrn_reflns_theta_full 27.48
_diffrn_reflns_theta_max 27.48
_exptl_absorpt_coefficient_mu 2.387
_exptl_absorpt_correction_T_max 0.788
_exptl_absorpt_correction_T_min 0.682
_exptl_absorpt_correction_type multi-scan
_exptl_absorpt_process_details
;
    Higashi, T. (1995). Program for Absorption Correction.
    Rigaku Corporation, Tokyo, Japan.
;
_exptl_crystal_colour unknown
_exptl_crystal_density_diffrn 1.787
_exptl_crystal_density_method 'not measured'
_exptl_crystal_description unknown
_exptl_crystal_F_000 1150.00
_exptl_crystal_size_max 0.10
_exptl_crystal_size_mid 0.10
_exptl_crystal_size_min 0.10
_refine_diff_density_max 2.47
_refine_diff_density_min -3.87
_refine_ls_extinction_method none
_refine_ls_goodness_of_fit_ref 1.062
_refine_ls_hydrogen_treatment refall
_refine_ls_number_parameters 633
_refine_ls_number_reflns 17100
_refine_ls_R_factor_gt 0.0517
_refine_ls_shift/su_max 0.0000
_refine_ls_structure_factor_coef Fsqd
_refine_ls_weighting_details 'w = 1/[0.0016Fo^2^ + 1.0000\s(Fo^2^) + 0.5000]/(4Fo^2^)'
_refine_ls_weighting_scheme calc
_refine_ls_wR_factor_ref 0.1331
_reflns_number_gt 13778
_reflns_number_total 9084
_reflns_threshold_expression F^2^>2.0\s(F^2^)
_cod_data_source_file ic8000575-file001_1.cif
_cod_data_source_block '_[(ZnL)Dy(hfac)2(EtOH)]'
_cod_original_cell_volume 2156.8(2)
_cod_original_formula_sum 'C40 H38 Dy F12 N3 O9 Zn '
_cod_database_code 4305236

loop_
_symmetry_equiv_pos_site_id
_symmetry_equiv_pos_as_xyz
1 +X,+Y,+Z
2 -X,-Y,-Z

loop_
_atom_site_label
_atom_site_type_symbol
_atom_site_fract_x
_atom_site_fract_y
_atom_site_fract_z
_atom_site_U_iso_or_equiv
_atom_site_adp_type
_atom_site_occupancy
_atom_site_symmetry_multiplicity
_atom_site_calc_flag
_atom_site_refinement_flags
_atom_site_disorder_assembly
_atom_site_disorder_group
Dy(1) Dy 0.22883(2) 0.22095(2) 0.271570(10) 0.01395(4) Uani 1.00 1 d . . .
Zn(1) Zn 0.37401(4) -0.02306(4) 0.25362(3) 0.01602(12) Uani 1.00 1 d . . .
F(1) F 0.3347(4) 0.4231(3) 0.5464(3) 0.0729(16) Uani 1.00 1 d . . .
F(2) F 0.4576(3) 0.3626(3) 0.4170(4) 0.0890(17) Uani 1.00 1 d . . .
F(3) F 0.3630(3) 0.5268(3) 0.4258(3) 0.0661(14) Uani 1.00 1 d . . .
F(4) F -0.0402(3) 0.6261(2) 0.4298(2) 0.0557(11) Uani 1.00 1 d . . .
F(5) F -0.0875(2) 0.5586(2) 0.3143(3) 0.0496(10) Uani 1.00 1 d . . .
F(6) F 0.0270(3) 0.6453(2) 0.2725(3) 0.0532(10) Uani 1.00 1 d . . .
F(7) F 0.3890(4) 0.5080(3) 0.1555(3) 0.0664(15) Uani 1.00 1 d . . .
F(8) F 0.2454(4) 0.6054(3) 0.1102(4) 0.0853(16) Uani 1.00 1 d . . .
F(9) F 0.3797(4) 0.5142(4) 0.0016(2) 0.0883(18) Uani 1.00 1 d . . .
F(10) F -0.0168(3) 0.3315(3) 0.0222(2) 0.0506(11) Uani 1.00 1 d . . .
F(11) F 0.0702(3) 0.4157(2) -0.0876(2) 0.0487(11) Uani 1.00 1 d . . .
F(12) F 0.1352(3) 0.2459(3) -0.0786(2) 0.0590(12) Uani 1.00 1 d . . .
O(1) O 0.4033(2) 0.1228(2) 0.1937(2) 0.0176(7) Uani 1.00 1 d . . .
O(2) O 0.3015(2) 0.0833(2) 0.3780(2) 0.0194(7) Uani 1.00 1 d . . .
O(3) O 0.2170(2) 0.0622(2) 0.2192(2) 0.0186(7) Uani 1.00 1 d . . .
O(4) O 0.2918(2) 0.3084(2) 0.3817(2) 0.0243(8) Uani 1.00 1 d . . .
O(5) O 0.0894(2) 0.3940(2) 0.3103(2) 0.0226(8) Uani 1.00 1 d . . .
O(6) O 0.2942(2) 0.3604(2) 0.1801(2) 0.0219(8) Uani 1.00 1 d . . .
O(7) O 0.1596(2) 0.2679(2) 0.1214(2) 0.0243(8) Uani 1.00 1 d . . .
O(8) O 0.0597(2) 0.2112(2) 0.3786(2) 0.0234(8) Uani 1.00 1 d . . .
O(9) O 0.8706(3) 0.3541(3) 0.3452(4) 0.0590(15) Uani 1.00 1 d . . .
N(1) N 0.5033(3) -0.0938(2) 0.1294(2) 0.0190(9) Uani 1.00 1 d . . .
N(2) N 0.4821(3) -0.1130(2) 0.3457(2) 0.0192(9) Uani 1.00 1 d . . .
N(3) N 0.3212(3) -0.1585(2) 0.2582(2) 0.0194(9) Uani 1.00 1 d . . .
C(1) C 0.5962(4) -0.3769(3) 0.2139(3) 0.0333(14) Uani 1.00 1 d . . .
C(2) C 0.5217(4) -0.2616(3) 0.2272(3) 0.0226(11) Uani 1.00 1 d . . .
C(3) C 0.5265(4) -0.2083(3) 0.1199(3) 0.0233(11) Uani 1.00 1 d . . .
C(4) C 0.5780(3) -0.0547(3) 0.0806(3) 0.0217(11) Uani 1.00 1 d . . .
C(5) C 0.5835(3) 0.0512(3) 0.0870(3) 0.0190(10) Uani 1.00 1 d . . .
C(6) C 0.5019(3) 0.1320(3) 0.1483(3) 0.0181(10) Uani 1.00 1 d . . .
C(7) C 0.5281(3) 0.2248(3) 0.1619(3) 0.0226(11) Uani 1.00 1 d . . .
C(8) C 0.6270(4) 0.2378(4) 0.1096(3) 0.0280(13) Uani 1.00 1 d . . .
C(9) C 0.7040(4) 0.1621(4) 0.0434(3) 0.0293(13) Uani 1.00 1 d . . .
C(10) C 0.6833(4) 0.0687(4) 0.0340(3) 0.0266(12) Uani 1.00 1 d . . .
C(11) C 0.5682(4) -0.2076(3) 0.2967(3) 0.0240(11) Uani 1.00 1 d . . .
C(12) C 0.4643(3) -0.1094(3) 0.4426(3) 0.0208(11) Uani 1.00 1 d . . .
C(13) C 0.3800(3) -0.0298(3) 0.5079(3) 0.0181(10) Uani 1.00 1 d . . .
C(14) C 0.3048(3) 0.0622(3) 0.4757(3) 0.0184(11) Uani 1.00 1 d . . .
C(15) C 0.2296(3) 0.1341(3) 0.5498(3) 0.0202(11) Uani 1.00 1 d . . .
C(16) C 0.2241(4) 0.1129(3) 0.6526(3) 0.0241(12) Uani 1.00 1 d . . .
C(17) C 0.2954(4) 0.0207(4) 0.6858(3) 0.0263(12) Uani 1.00 1 d . . .
C(18) C 0.3745(3) -0.0481(3) 0.6146(3) 0.0200(11) Uani 1.00 1 d . . .
C(19) C 0.4033(4) -0.2594(3) 0.2762(3) 0.0267(12) Uani 1.00 1 d . . .
C(20) C 0.2350(3) -0.1648(3) 0.2290(3) 0.0206(11) Uani 1.00 1 d . . .
C(21) C 0.1446(3) -0.0794(3) 0.2017(3) 0.0194(10) Uani 1.00 1 d . . .
C(22) C 0.1379(3) 0.0287(3) 0.1986(3) 0.0172(10) Uani 1.00 1 d . . .
C(23) C 0.0425(4) 0.1014(3) 0.1724(3) 0.0238(12) Uani 1.00 1 d . . .
C(24) C -0.0397(4) 0.0687(4) 0.1462(3) 0.0273(12) Uani 1.00 1 d . . .
C(25) C -0.0303(4) -0.0375(4) 0.1458(3) 0.0275(13) Uani 1.00 1 d . . .
C(26) C 0.0602(4) -0.1103(3) 0.1741(3) 0.0250(12) Uani 1.00 1 d . . .
C(27) C 0.3599(5) 0.4297(4) 0.4444(4) 0.0386(16) Uani 1.00 1 d . . .
C(28) C 0.2719(4) 0.4048(3) 0.3995(3) 0.0255(12) Uani 1.00 1 d . . .
C(29) C 0.1806(4) 0.4888(3) 0.3851(3) 0.0254(12) Uani 1.00 1 d . . .
C(30) C 0.0956(4) 0.4755(3) 0.3446(3) 0.0239(12) Uani 1.00 1 d . . .
C(31) C -0.0023(4) 0.5771(3) 0.3395(3) 0.0299(13) Uani 1.00 1 d . . .
C(32) C 0.3222(4) 0.5127(4) 0.0937(3) 0.0295(13) Uani 1.00 1 d . . .
C(33) C 0.2704(4) 0.4229(3) 0.1103(3) 0.0220(11) Uani 1.00 1 d . . .
C(34) C 0.2000(4) 0.4204(3) 0.0457(3) 0.0256(12) Uani 1.00 1 d . . .
C(35) C 0.1527(4) 0.3405(3) 0.0551(3) 0.0233(11) Uani 1.00 1 d . . .
C(36) C 0.0846(5) 0.3345(4) -0.0225(3) 0.0354(15) Uani 1.00 1 d . . .
C(37) C 0.0262(4) 0.1246(3) 0.4325(3) 0.0255(12) Uani 1.00 1 d . . .
C(38) C -0.0543(4) 0.1619(4) 0.5321(3) 0.0350(15) Uani 1.00 1 d . . .
C(39) C 0.7912(5) 0.3418(5) 0.2911(6) 0.055(2) Uani 1.00 1 d . . .
C(40) C 0.7424(5) 0.2608(5) 0.3467(5) 0.056(2) Uani 1.00 1 d . . .
H(1) H 0.6549 -0.3829 0.1563 0.038 Uiso 1.00 1 c R . .
H(2) H 0.5537 -0.4204 0.2045 0.038 Uiso 1.00 1 c R . .
H(3) H 0.6264 -0.3996 0.2730 0.038 Uiso 1.00 1 c R . .
H(4) H 0.5984 -0.2378 0.0790 0.026 Uiso 1.00 1 c R . .
H(5) H 0.4726 -0.2208 0.0889 0.026 Uiso 1.00 1 c R . .
H(6) H 0.6372 -0.1010 0.0345 0.025 Uiso 1.00 1 c R . .
H(7) H 0.4774 0.2782 0.2073 0.028 Uiso 1.00 1 c R . .
H(8) H 0.6427 0.3009 0.1193 0.037 Uiso 1.00 1 c R . .
H(9) H 0.7698 0.1743 0.0055 0.035 Uiso 1.00 1 c R . .
H(10) H 0.7369 0.0149 -0.0091 0.031 Uiso 1.00 1 c R . .
H(11) H 0.6285 -0.1873 0.2571 0.027 Uiso 1.00 1 c R . .
H(12) H 0.5937 -0.2563 0.3479 0.027 Uiso 1.00 1 c R . .
H(13) H 0.5118 -0.1652 0.4751 0.025 Uiso 1.00 1 c R . .
H(14) H 0.1818 0.1985 0.5289 0.024 Uiso 1.00 1 c R . .
H(15) H 0.1709 0.1615 0.7011 0.029 Uiso 1.00 1 c R . .
H(16) H 0.2900 0.0056 0.7564 0.032 Uiso 1.00 1 c R . .
H(17) H 0.4261 -0.1090 0.6371 0.024 Uiso 1.00 1 c R . .
H(18) H 0.3978 -0.2698 0.3474 0.031 Uiso 1.00 1 c R . .
H(19) H 0.3876 -0.3150 0.2484 0.031 Uiso 1.00 1 c R . .
H(20) H 0.2306 -0.2341 0.2252 0.026 Uiso 1.00 1 c R . .
H(21) H 0.0339 0.1749 0.1725 0.030 Uiso 1.00 1 c R . .
H(22) H -0.1030 0.1200 0.1284 0.034 Uiso 1.00 1 c R . .
H(23) H -0.0856 -0.0596 0.1261 0.035 Uiso 1.00 1 c R . .
H(24) H 0.0662 -0.1833 0.1754 0.030 Uiso 1.00 1 c R . .
H(25) H 0.1790 0.5595 0.4012 0.030 Uiso 1.00 1 c R . .
H(26) H 0.2008 0.4617 -0.0102 0.031 Uiso 1.00 1 c R . .
H(27) H 0.0901 0.0709 0.4461 0.030 Uiso 1.00 1 c R . .
H(28) H -0.0086 0.0966 0.3911 0.030 Uiso 1.00 1 c R . .
H(29) H -0.1027 0.1200 0.5484 0.043 Uiso 1.00 1 c R . .
H(30) H -0.0964 0.2340 0.5254 0.043 Uiso 1.00 1 c R . .
H(31) H -0.0142 0.1553 0.5847 0.043 Uiso 1.00 1 c R . .
H(32) H 0.7343 0.4074 0.2888 0.066 Uiso 1.00 1 c R . .
H(33) H 0.8270 0.3183 0.2237 0.066 Uiso 1.00 1 c R . .
H(34) H 0.7426 0.2637 0.4169 0.071 Uiso 1.00 1 c R . .
H(35) H 0.6682 0.2752 0.3381 0.071 Uiso 1.00 1 c R . .
H(36) H 0.7857 0.1923 0.3211 0.071 Uiso 1.00 1 c R . .
H(37) H 0.0165 0.2725 0.4274 0.027 Uiso 1.00 1 c R . .
H(38) H 0.9079 0.3945 0.3002 0.075 Uiso 1.00 1 c R . .

loop_
_atom_site_aniso_label
_atom_site_aniso_U_11
_atom_site_aniso_U_22
_atom_site_aniso_U_33
_atom_site_aniso_U_12
_atom_site_aniso_U_13
_atom_site_aniso_U_23
Dy(1) 0.01571(11) 0.00846(9) 0.01694(10) -0.00335(7) -0.00231(6) -0.00057(6)
Zn(1) 0.0189(2) 0.0102(2) 0.0178(2) -0.00210(19) -0.00436(18) -0.00217(17)
F(1) 0.118(4) 0.082(3) 0.045(2) -0.050(3) -0.048(2) 0.016(2)
F(2) 0.036(2) 0.071(3) 0.166(5) -0.003(2) -0.034(2) -0.062(3)
F(3) 0.091(3) 0.043(2) 0.097(3) -0.045(2) -0.061(2) 0.027(2)
F(4) 0.055(2) 0.037(2) 0.053(2) 0.0117(17) 0.0017(17) -0.0211(16)
F(5) 0.0342(19) 0.0246(17) 0.090(2) -0.0043(14) -0.0194(18) -0.0015(16)
F(6) 0.047(2) 0.0254(18) 0.075(2) -0.0045(15) -0.0055(18) 0.0265(16)
F(7) 0.103(3) 0.066(2) 0.067(2) -0.066(2) -0.040(2) 0.020(2)
F(8) 0.071(3) 0.020(2) 0.166(4) -0.018(2) -0.019(3) -0.010(2)
F(9) 0.146(4) 0.108(3) 0.044(2) -0.111(3) 0.026(2) -0.022(2)
F(10) 0.044(2) 0.060(2) 0.061(2) -0.0265(18) -0.0298(17) 0.0222(18)
F(11) 0.066(2) 0.047(2) 0.044(2) -0.0209(18) -0.0357(17) 0.0194(15)
F(12) 0.085(3) 0.044(2) 0.054(2) -0.007(2) -0.041(2) -0.0152(16)
O(1) 0.0139(15) 0.0131(14) 0.0233(15) -0.0030(11) 0.0003(11) -0.0019(10)
O(2) 0.0236(17) 0.0139(15) 0.0169(14) -0.0002(12) -0.0037(11) -0.0033(10)
O(3) 0.0161(15) 0.0107(14) 0.0296(16) -0.0033(11) -0.0066(11) -0.0021(11)
O(4) 0.0343(19) 0.0154(16) 0.0249(16) -0.0079(14) -0.0098(13) 0.0008(11)
O(5) 0.0242(18) 0.0155(16) 0.0260(16) -0.0060(13) 0.0002(12) -0.0048(11)
O(6) 0.0244(18) 0.0168(16) 0.0233(16) -0.0058(13) -0.0035(12) 0.0003(11)
O(7) 0.0329(19) 0.0173(16) 0.0272(17) -0.0101(14) -0.0141(13) 0.0059(12)
O(8) 0.0239(17) 0.0138(15) 0.0286(16) -0.0060(13) 0.0028(12) 0.0001(11)
O(9) 0.037(2) 0.030(2) 0.119(4) -0.0165(19) -0.031(2) 0.014(2)
N(1) 0.0204(19) 0.0148(18) 0.0179(17) 0.0020(14) -0.0065(13) -0.0034(12)
N(2) 0.025(2) 0.0164(18) 0.0152(17) 0.0006(15) -0.0122(13) -0.0002(12)
N(3) 0.027(2) 0.0103(17) 0.0225(18) -0.0048(15) -0.0096(14) -0.0001(12)
C(1) 0.049(3) 0.015(2) 0.031(2) 0.002(2) -0.015(2) -0.0052(17)
C(2) 0.032(2) 0.013(2) 0.020(2) -0.0001(18) -0.0093(17) -0.0024(15)
C(3) 0.026(2) 0.018(2) 0.022(2) 0.0031(18) -0.0083(17) -0.0081(16)
C(4) 0.023(2) 0.028(2) 0.011(2) -0.0011(18) -0.0049(15) -0.0047(15)
C(5) 0.011(2) 0.028(2) 0.015(2) -0.0001(17) -0.0037(14) -0.0012(15)
C(6) 0.019(2) 0.018(2) 0.019(2) -0.0073(17) -0.0050(15) -0.0010(15)
C(7) 0.019(2) 0.028(2) 0.023(2) -0.0098(19) -0.0033(16) -0.0008(16)
C(8) 0.026(2) 0.038(2) 0.028(2) -0.018(2) -0.0103(18) 0.0030(19)
C(9) 0.019(2) 0.047(3) 0.022(2) -0.013(2) -0.0025(17) 0.0041(19)
C(10) 0.030(2) 0.039(2) 0.010(2) -0.006(2) -0.0095(16) 0.0043(16)
C(11) 0.027(2) 0.013(2) 0.027(2) 0.0061(18) -0.0131(18) -0.0046(16)
C(12) 0.026(2) 0.012(2) 0.025(2) -0.0046(17) -0.0102(17) 0.0039(15)
C(13) 0.018(2) 0.017(2) 0.021(2) -0.0070(17) -0.0069(15) -0.0002(15)
C(14) 0.027(2) 0.017(2) 0.014(2) -0.0100(18) -0.0074(15) 0.0016(14)
C(15) 0.028(2) 0.017(2) 0.014(2) -0.0062(18) -0.0018(15) -0.0029(14)
C(16) 0.024(2) 0.030(2) 0.018(2) -0.011(2) -0.0019(16) -0.0004(16)
C(17) 0.022(2) 0.040(2) 0.018(2) -0.008(2) -0.0062(16) -0.0010(17)
C(18) 0.026(2) 0.023(2) 0.0127(19) -0.0067(18) -0.0103(15) 0.0066(14)
C(19) 0.039(3) 0.007(2) 0.032(2) -0.0022(19) -0.011(2) -0.0015(16)
C(20) 0.028(2) 0.014(2) 0.022(2) -0.0101(18) -0.0031(16) -0.0037(15)
C(21) 0.023(2) 0.017(2) 0.019(2) -0.0069(17) -0.0019(15) -0.0043(14)
C(22) 0.017(2) 0.018(2) 0.0161(19) -0.0059(16) -0.0008(14) -0.0008(14)
C(23) 0.023(2) 0.020(2) 0.032(2) -0.0095(19) -0.0086(18) 0.0009(17)
C(24) 0.019(2) 0.027(2) 0.038(2) -0.0067(19) -0.0115(19) 0.0013(19)
C(25) 0.028(2) 0.033(2) 0.028(2) -0.017(2) -0.0052(18) -0.0010(18)
C(26) 0.024(2) 0.023(2) 0.029(2) -0.0112(19) 0.0005(17) -0.0036(17)
C(27) 0.051(3) 0.022(2) 0.053(3) -0.015(2) -0.027(2) 0.002(2)
C(28) 0.037(2) 0.022(2) 0.021(2) -0.012(2) -0.0066(18) -0.0011(16)
C(29) 0.040(2) 0.010(2) 0.025(2) -0.0074(19) -0.0017(18) -0.0063(15)
C(30) 0.028(2) 0.015(2) 0.027(2) -0.0063(18) -0.0040(18) 0.0012(16)
C(31) 0.033(2) 0.016(2) 0.035(2) -0.002(2) -0.004(2) -0.0036(18)
C(32) 0.044(3) 0.025(2) 0.021(2) -0.019(2) 0.0026(19) -0.0021(17)
C(33) 0.028(2) 0.014(2) 0.021(2) -0.0063(18) 0.0010(16) -0.0006(15)
C(34) 0.034(2) 0.014(2) 0.029(2) -0.0096(19) -0.0067(19) 0.0090(16)
C(35) 0.029(2) 0.021(2) 0.019(2) -0.0070(19) -0.0010(17) -0.0045(15)
C(36) 0.047(3) 0.035(3) 0.024(2) -0.010(2) -0.013(2) 0.0079(19)
C(37) 0.031(2) 0.017(2) 0.028(2) -0.0102(19) -0.0017(18) 0.0019(16)
C(38) 0.044(3) 0.033(3) 0.029(2) -0.020(2) 0.002(2) 0.001(2)
C(39) 0.034(3) 0.032(3) 0.099(5) -0.004(2) -0.022(3) 0.002(3)
C(40) 0.040(3) 0.058(4) 0.079(4) -0.023(3) -0.017(3) -0.003(3)

loop_
_atom_type_symbol
_atom_type_description
_atom_type_scat_dispersion_real
_atom_type_scat_dispersion_imag
_atom_type_scat_source
C C 0.003 0.002
;
International Tables for Crystallography
(1992, Vol. C, Tables 4.2.6.8 and 6.1.1.4)
;
H H 0.000 0.000
;
International Tables for Crystallography
(1992, Vol. C, Table 6.1.1.4)
;
O O 0.011 0.006
;
International Tables for Crystallography
(1992, Vol. C, Tables 4.2.6.8 and 6.1.1.4)
;
N N 0.006 0.003
;
International Tables for Crystallography
(1992, Vol. C, Tables 4.2.6.8 and 6.1.1.4)
;
F F 0.017 0.010
;
International Tables for Crystallography
(1992, Vol. C, Tables 4.2.6.8 and 6.1.1.4)
;
Zn Zn 0.284 1.430
;
International Tables for Crystallography
(1992, Vol. C, Tables 4.2.6.8 and 6.1.1.4)
;
Dy Dy -0.189 4.410
;
International Tables for Crystallography
(1992, Vol. C, Tables 4.2.6.8 and 6.1.1.4)
;

loop_
_geom_angle_atom_site_label_1
_geom_angle_atom_site_label_2
_geom_angle_atom_site_label_3
_geom_angle
_geom_angle_publ_flag
_geom_angle_site_symmetry_1
_geom_angle_site_symmetry_2
_geom_angle_site_symmetry_3
Zn(1) Dy(1) O(1) 42.69(8) yes . . .
Zn(1) Dy(1) O(2) 41.70(6) yes . . .
Zn(1) Dy(1) O(3) 41.71(7) yes . . .
Zn(1) Dy(1) O(4) 109.85(7) yes . . .
Zn(1) Dy(1) O(5) 167.97(8) yes . . .
Zn(1) Dy(1) O(6) 122.79(6) yes . . .
Zn(1) Dy(1) O(7) 107.32(7) yes . . .
Zn(1) Dy(1) O(8) 101.29(7) yes . . .
O(1) Dy(1) O(2) 70.12(9) yes . . .
O(1) Dy(1) O(3) 72.45(11) yes . . .
O(1) Dy(1) O(4) 94.41(11) yes . . .
O(1) Dy(1) O(5) 149.27(11) yes . . .
O(1) Dy(1) O(6) 80.18(10) yes . . .
O(1) Dy(1) O(7) 95.86(10) yes . . .
O(1) Dy(1) O(8) 143.98(10) yes . . .
O(2) Dy(1) O(3) 70.03(11) yes . . .
O(2) Dy(1) O(4) 78.35(11) yes . . .
O(2) Dy(1) O(5) 130.92(9) yes . . .
O(2) Dy(1) O(6) 134.17(12) yes . . .
O(2) Dy(1) O(7) 145.99(11) yes . . .
O(2) Dy(1) O(8) 80.80(10) yes . . .
O(3) Dy(1) O(4) 148.24(10) yes . . .
O(3) Dy(1) O(5) 131.71(12) yes . . .
O(3) Dy(1) O(6) 132.67(10) yes . . .
O(3) Dy(1) O(7) 76.26(11) yes . . .
O(3) Dy(1) O(8) 78.03(10) yes . . .
O(4) Dy(1) O(5) 72.73(11) yes . . .
O(4) Dy(1) O(6) 69.82(11) yes . . .
O(4) Dy(1) O(7) 134.85(11) yes . . .
O(4) Dy(1) O(8) 100.19(11) yes . . .
O(5) Dy(1) O(6) 69.23(10) yes . . .
O(5) Dy(1) O(7) 76.28(10) yes . . .
O(5) Dy(1) O(8) 66.73(10) yes . . .
O(6) Dy(1) O(7) 68.89(12) yes . . .
O(6) Dy(1) O(8) 135.79(9) yes . . .
O(7) Dy(1) O(8) 96.73(11) yes . . .
Dy(1) Zn(1) O(1) 45.64(6) yes . . .
Dy(1) Zn(1) O(2) 46.72(7) yes . . .
Dy(1) Zn(1) O(3) 47.13(9) yes . . .
Dy(1) Zn(1) N(1) 125.82(9) yes . . .
Dy(1) Zn(1) N(2) 129.04(10) yes . . .
Dy(1) Zn(1) N(3) 129.16(9) yes . . .
O(1) Zn(1) O(2) 76.20(11) yes . . .
O(1) Zn(1) O(3) 79.13(12) yes . . .
O(1) Zn(1) N(1) 84.19(12) yes . . .
O(1) Zn(1) N(2) 115.63(15) yes . . .
O(1) Zn(1) N(3) 157.11(14) yes . . .
O(2) Zn(1) O(3) 78.10(12) yes . . .
O(2) Zn(1) N(1) 152.84(16) yes . . .
O(2) Zn(1) N(2) 86.23(12) yes . . .
O(2) Zn(1) N(3) 117.23(12) yes . . .
O(3) Zn(1) N(1) 116.70(13) yes . . .
O(3) Zn(1) N(2) 155.37(12) yes . . .
O(3) Zn(1) N(3) 85.52(14) yes . . .
N(1) Zn(1) N(2) 85.53(13) yes . . .
N(1) Zn(1) N(3) 87.72(14) yes . . .
N(2) Zn(1) N(3) 84.92(16) yes . . .
Dy(1) O(1) Zn(1) 91.67(11) yes . . .
Dy(1) O(1) C(6) 141.7(2) yes . . .
Zn(1) O(1) C(6) 125.1(2) yes . . .
Dy(1) O(2) Zn(1) 91.58(10) yes . . .
Dy(1) O(2) C(14) 141.1(2) yes . . .
Zn(1) O(2) C(14) 127.3(2) yes . . .
Dy(1) O(3) Zn(1) 91.16(13) yes . . .
Dy(1) O(3) C(22) 136.3(2) yes . . .
Zn(1) O(3) C(22) 130.9(2) yes . . .
Dy(1) O(4) C(28) 132.2(3) yes . . .
Dy(1) O(5) C(30) 130.7(3) yes . . .
Dy(1) O(6) C(33) 137.0(3) yes . . .
Dy(1) O(7) C(35) 138.5(3) yes . . .
Dy(1) O(8) C(37) 133.1(2) yes . . .
Zn(1) N(1) C(3) 114.5(2) yes . . .
Zn(1) N(1) C(4) 126.3(3) yes . . .
C(3) N(1) C(4) 116.7(3) yes . . .
Zn(1) N(2) C(11) 115.0(2) yes . . .
Zn(1) N(2) C(12) 125.9(2) yes . . .
C(11) N(2) C(12) 116.6(3) yes . . .
Zn(1) N(3) C(19) 115.3(3) yes . . .
Zn(1) N(3) C(20) 127.1(2) yes . . .
C(19) N(3) C(20) 116.2(4) yes . . .
C(1) C(2) C(3) 108.0(3) yes . . .
C(1) C(2) C(11) 107.4(4) yes . . .
C(1) C(2) C(19) 109.0(4) yes . . .
C(3) C(2) C(11) 110.8(4) yes . . .
C(3) C(2) C(19) 111.0(4) yes . . .
C(11) C(2) C(19) 110.5(3) yes . . .
N(1) C(3) C(2) 110.0(3) yes . . .
N(1) C(4) C(5) 128.1(3) yes . . .
C(4) C(5) C(6) 124.3(4) yes . . .
C(4) C(5) C(10) 115.8(3) yes . . .
C(6) C(5) C(10) 119.7(4) yes . . .
O(1) C(6) C(5) 122.2(4) yes . . .
O(1) C(6) C(7) 120.1(3) yes . . .
C(5) C(6) C(7) 117.7(4) yes . . .
C(6) C(7) C(8) 120.3(4) yes . . .
C(7) C(8) C(9) 122.1(5) yes . . .
C(8) C(9) C(10) 118.5(4) yes . . .
C(5) C(10) C(9) 121.4(3) yes . . .
N(2) C(11) C(2) 111.1(3) yes . . .
N(2) C(12) C(13) 127.0(3) yes . . .
C(12) C(13) C(14) 125.9(3) yes . . .
C(12) C(13) C(18) 115.4(3) yes . . .
C(14) C(13) C(18) 118.7(3) yes . . .
O(2) C(14) C(13) 122.5(3) yes . . .
O(2) C(14) C(15) 118.8(3) yes . . .
C(13) C(14) C(15) 118.6(3) yes . . .
C(14) C(15) C(16) 121.4(3) yes . . .
C(15) C(16) C(17) 120.6(3) yes . . .
C(16) C(17) C(18) 119.2(4) yes . . .
C(13) C(18) C(17) 121.3(3) yes . . .
N(3) C(19) C(2) 112.0(3) yes . . .
N(3) C(20) C(21) 128.0(4) yes . . .
C(20) C(21) C(22) 124.7(4) yes . . .
C(20) C(21) C(26) 115.3(4) yes . . .
C(22) C(21) C(26) 119.9(4) yes . . .
O(3) C(22) C(21) 122.8(3) yes . . .
O(3) C(22) C(23) 120.2(4) yes . . .
C(21) C(22) C(23) 117.0(4) yes . . .
C(22) C(23) C(24) 121.7(4) yes . . .
C(23) C(24) C(25) 120.8(4) yes . . .
C(24) C(25) C(26) 118.9(5) yes . . .
C(21) C(26) C(25) 121.6(4) yes . . .
F(1) C(27) F(2) 105.7(5) yes . . .
F(1) C(27) F(3) 104.6(5) yes . . .
F(1) C(27) C(28) 109.5(5) yes . . .
F(2) C(27) F(3) 110.4(5) yes . . .
F(2) C(27) C(28) 112.7(5) yes . . .
F(3) C(27) C(28) 113.3(5) yes . . .
O(4) C(28) C(27) 114.7(4) yes . . .
O(4) C(28) C(29) 127.9(5) yes . . .
C(27) C(28) C(29) 117.3(4) yes . . .
C(28) C(29) C(30) 122.3(4) yes . . .
O(5) C(30) C(29) 128.9(4) yes . . .
O(5) C(30) C(31) 116.1(4) yes . . .
C(29) C(30) C(31) 115.0(4) yes . . .
F(4) C(31) F(5) 106.9(4) yes . . .
F(4) C(31) F(6) 107.0(4) yes . . .
F(4) C(31) C(30) 110.9(4) yes . . .
F(5) C(31) F(6) 106.9(4) yes . . .
F(5) C(31) C(30) 112.9(4) yes . . .
F(6) C(31) C(30) 111.8(4) yes . . .
F(7) C(32) F(8) 105.3(5) yes . . .
F(7) C(32) F(9) 106.6(5) yes . . .
F(7) C(32) C(33) 113.3(4) yes . . .
F(8) C(32) F(9) 107.4(4) yes . . .
F(8) C(32) C(33) 111.1(4) yes . . .
F(9) C(32) C(33) 112.6(4) yes . . .
O(6) C(33) C(32) 116.5(4) yes . . .
O(6) C(33) C(34) 126.5(5) yes . . .
C(32) C(33) C(34) 117.1(4) yes . . .
C(33) C(34) C(35) 120.0(4) yes . . .
O(7) C(35) C(34) 127.3(5) yes . . .
O(7) C(35) C(36) 114.0(5) yes . . .
C(34) C(35) C(36) 118.7(4) yes . . .
F(10) C(36) F(11) 106.4(4) yes . . .
F(10) C(36) F(12) 107.1(5) yes . . .
F(10) C(36) C(35) 112.0(4) yes . . .
F(11) C(36) F(12) 106.8(4) yes . . .
F(11) C(36) C(35) 113.9(5) yes . . .
F(12) C(36) C(35) 110.2(4) yes . . .
O(8) C(37) C(38) 111.1(3) yes . . .
O(9) C(39) C(40) 107.7(6) yes . . .
Dy(1) O(8) H(37) 117.3 no . . .
C(37) O(8) H(37) 101.4 no . . .
C(39) O(9) H(38) 103.2 no . . .
C(2) C(1) H(1) 109.9 no . . .
C(2) C(1) H(2) 109.6 no . . .
C(2) C(1) H(3) 109.4 no . . .
H(1) C(1) H(2) 109.2 no . . .
H(1) C(1) H(3) 109.5 no . . .
H(2) C(1) H(3) 109.2 no . . .
N(1) C(3) H(4) 109.4 no . . .
N(1) C(3) H(5) 109.4 no . . .
C(2) C(3) H(4) 109.4 no . . .
C(2) C(3) H(5) 109.3 no . . .
H(4) C(3) H(5) 109.5 no . . .
N(1) C(4) H(6) 116.0 no . . .
C(5) C(4) H(6) 116.0 no . . .
C(6) C(7) H(7) 119.8 no . . .
C(8) C(7) H(7) 119.9 no . . .
C(7) C(8) H(8) 118.9 no . . .
C(9) C(8) H(8) 118.9 no . . .
C(8) C(9) H(9) 120.7 no . . .
C(10) C(9) H(9) 120.8 no . . .
C(5) C(10) H(10) 119.3 no . . .
C(9) C(10) H(10) 119.3 no . . .
N(2) C(11) H(11) 109.1 no . . .
N(2) C(11) H(12) 109.0 no . . .
C(2) C(11) H(11) 109.1 no . . .
C(2) C(11) H(12) 109.0 no . . .
H(11) C(11) H(12) 109.5 no . . .
N(2) C(12) H(13) 116.5 no . . .
C(13) C(12) H(13) 116.5 no . . .
C(14) C(15) H(14) 119.3 no . . .
C(16) C(15) H(14) 119.3 no . . .
C(15) C(16) H(15) 119.7 no . . .
C(17) C(16) H(15) 119.6 no . . .
C(16) C(17) H(16) 120.4 no . . .
C(18) C(17) H(16) 120.5 no . . .
C(13) C(18) H(17) 119.4 no . . .
C(17) C(18) H(17) 119.3 no . . .
N(3) C(19) H(18) 108.8 no . . .
N(3) C(19) H(19) 108.8 no . . .
C(2) C(19) H(18) 109.0 no . . .
C(2) C(19) H(19) 108.8 no . . .
H(18) C(19) H(19) 109.5 no . . .
N(3) C(20) H(20) 116.0 no . . .
C(21) C(20) H(20) 116.0 no . . .
C(22) C(23) H(21) 119.1 no . . .
C(24) C(23) H(21) 119.2 no . . .
C(23) C(24) H(22) 119.6 no . . .
C(25) C(24) H(22) 119.6 no . . .
C(24) C(25) H(23) 120.6 no . . .
C(26) C(25) H(23) 120.6 no . . .
C(21) C(26) H(24) 119.2 no . . .
C(25) C(26) H(24) 119.2 no . . .
C(28) C(29) H(25) 117.4 no . . .
C(30) C(29) H(25) 120.2 no . . .
C(33) C(34) H(26) 117.4 no . . .
C(35) C(34) H(26) 120.8 no . . .
O(8) C(37) H(27) 109.1 no . . .
O(8) C(37) H(28) 109.1 no . . .
C(38) C(37) H(27) 109.0 no . . .
C(38) C(37) H(28) 109.1 no . . .
H(27) C(37) H(28) 109.5 no . . .
C(37) C(38) H(29) 109.5 no . . .
C(37) C(38) H(30) 109.1 no . . .
C(37) C(38) H(31) 109.6 no . . .
H(29) C(38) H(30) 109.7 no . . .
H(29) C(38) H(31) 109.4 no . . .
H(30) C(38) H(31) 109.5 no . . .
O(9) C(39) H(32) 110.0 no . . .
O(9) C(39) H(33) 110.1 no . . .
C(40) C(39) H(32) 110.0 no . . .
C(40) C(39) H(33) 109.6 no . . .
H(32) C(39) H(33) 109.5 no . . .
C(39) C(40) H(34) 108.6 no . . .
C(39) C(40) H(35) 110.1 no . . .
C(39) C(40) H(36) 109.7 no . . .
H(34) C(40) H(35) 109.5 no . . .
H(34) C(40) H(36) 109.5 no . . .
H(35) C(40) H(36) 109.5 no . . .

loop_
_geom_bond_atom_site_label_1
_geom_bond_atom_site_label_2
_geom_bond_distance
_geom_bond_publ_flag
_geom_bond_site_symmetry_1
_geom_bond_site_symmetry_2
Dy(1) Zn(1) 3.1925(5) yes . .
Dy(1) O(1) 2.283(2) yes . .
Dy(1) O(2) 2.325(2) yes . .
Dy(1) O(3) 2.340(3) yes . .
Dy(1) O(4) 2.372(4) yes . .
Dy(1) O(5) 2.443(2) yes . .
Dy(1) O(6) 2.433(3) yes . .
Dy(1) O(7) 2.354(3) yes . .
Dy(1) O(8) 2.386(3) yes . .
Zn(1) O(1) 2.166(3) yes . .
Zn(1) O(2) 2.124(2) yes . .
Zn(1) O(3) 2.124(3) yes . .
Zn(1) N(1) 2.122(3) yes . .
Zn(1) N(2) 2.100(3) yes . .
Zn(1) N(3) 2.121(4) yes . .
F(1) C(27) 1.344(7) yes . .
F(2) C(27) 1.290(6) yes . .
F(3) C(27) 1.313(7) yes . .
F(4) C(31) 1.341(6) yes . .
F(5) C(31) 1.323(7) yes . .
F(6) C(31) 1.318(6) yes . .
F(7) C(32) 1.312(8) yes . .
F(8) C(32) 1.315(5) yes . .
F(9) C(32) 1.303(6) yes . .
F(10) C(36) 1.336(7) yes . .
F(11) C(36) 1.333(6) yes . .
F(12) C(36) 1.348(6) yes . .
O(1) C(6) 1.332(5) yes . .
O(2) C(14) 1.333(5) yes . .
O(3) C(22) 1.330(6) yes . .
O(4) C(28) 1.258(6) yes . .
O(5) C(30) 1.244(6) yes . .
O(6) C(33) 1.233(5) yes . .
O(7) C(35) 1.263(5) yes . .
O(8) C(37) 1.453(6) yes . .
O(9) C(39) 1.441(10) yes . .
N(1) C(3) 1.468(5) yes . .
N(1) C(4) 1.281(6) yes . .
N(2) C(11) 1.476(5) yes . .
N(2) C(12) 1.277(5) yes . .
N(3) C(19) 1.467(5) yes . .
N(3) C(20) 1.292(7) yes . .
C(1) C(2) 1.532(6) yes . .
C(2) C(3) 1.561(6) yes . .
C(2) C(11) 1.544(7) yes . .
C(2) C(19) 1.526(7) yes . .
C(4) C(5) 1.447(7) yes . .
C(5) C(6) 1.410(5) yes . .
C(5) C(10) 1.417(7) yes . .
C(6) C(7) 1.418(7) yes . .
C(7) C(8) 1.381(7) yes . .
C(8) C(9) 1.383(6) yes . .
C(9) C(10) 1.376(8) yes . .
C(12) C(13) 1.440(5) yes . .
C(13) C(14) 1.409(5) yes . .
C(13) C(18) 1.430(5) yes . .
C(14) C(15) 1.410(5) yes . .
C(15) C(16) 1.383(5) yes . .
C(16) C(17) 1.392(6) yes . .
C(17) C(18) 1.384(5) yes . .
C(20) C(21) 1.442(5) yes . .
C(21) C(22) 1.414(6) yes . .
C(21) C(26) 1.414(8) yes . .
C(22) C(23) 1.404(6) yes . .
C(23) C(24) 1.393(8) yes . .
C(24) C(25) 1.382(7) yes . .
C(25) C(26) 1.371(6) yes . .
C(27) C(28) 1.534(9) yes . .
C(28) C(29) 1.384(6) yes . .
C(29) C(30) 1.396(8) yes . .
C(30) C(31) 1.541(6) yes . .
C(32) C(33) 1.531(8) yes . .
C(33) C(34) 1.401(7) yes . .
C(34) C(35) 1.376(8) yes . .
C(35) C(36) 1.530(8) yes . .
C(37) C(38) 1.516(6) yes . .
C(39) C(40) 1.497(10) yes . .
O(8) H(37) 1.020 no . .
O(9) H(38) 0.940 no . .
C(1) H(1) 0.950 no . .
C(1) H(2) 0.950 no . .
C(1) H(3) 0.950 no . .
C(3) H(4) 0.950 no . .
C(3) H(5) 0.950 no . .
C(4) H(6) 0.950 no . .
C(7) H(7) 0.950 no . .
C(8) H(8) 0.950 no . .
C(9) H(9) 0.950 no . .
C(10) H(10) 0.950 no . .
C(11) H(11) 0.950 no . .
C(11) H(12) 0.950 no . .
C(12) H(13) 0.950 no . .
C(15) H(14) 0.950 no . .
C(16) H(15) 0.950 no . .
C(17) H(16) 0.950 no . .
C(18) H(17) 0.950 no . .
C(19) H(18) 0.950 no . .
C(19) H(19) 0.950 no . .
C(20) H(20) 0.950 no . .
C(23) H(21) 0.950 no . .
C(24) H(22) 0.950 no . .
C(25) H(23) 0.950 no . .
C(26) H(24) 0.950 no . .
C(29) H(25) 0.976 no . .
C(34) H(26) 0.900 no . .
C(37) H(27) 0.950 no . .
C(37) H(28) 0.950 no . .
C(38) H(29) 0.950 no . .
C(38) H(30) 0.950 no . .
C(38) H(31) 0.950 no . .
C(39) H(32) 0.950 no . .
C(39) H(33) 0.950 no . .
C(40) H(34) 0.950 no . .
C(40) H(35) 0.950 no . .
C(40) H(36) 0.950 no . .

loop_
_geom_contact_atom_site_label_1
_geom_contact_atom_site_label_2
_geom_contact_distance
_geom_contact_publ_flag
_geom_contact_site_symmetry_1
_geom_contact_site_symmetry_2
F(1) F(5) 3.290(6) ? . 2_566
F(1) O(9) 3.455(5) ? . 2_666
F(1) C(1) 3.497(7) ? . 2_656
F(1) C(11) 3.502(6) ? . 2_656
F(2) C(40) 3.444(7) ? . .
F(3) C(19) 3.482(6) ? . 1_565
F(4) O(4) 3.573(4) ? . 2_566
F(4) O(5) 3.426(4) ? . 2_566
F(4) O(8) 3.409(5) ? . 2_566
F(4) C(15) 3.339(5) ? . 2_566
F(4) C(28) 3.486(6) ? . 2_566
F(4) C(29) 3.338(6) ? . 2_566
F(4) C(30) 3.265(5) ? . 2_566
F(4) C(38) 3.531(8) ? . 2_566
F(5) F(1) 3.290(6) ? . 2_566
F(5) F(11) 3.015(5) ? . 2_565
F(5) O(9) 2.931(6) ? . 1_455
F(6) F(11) 3.283(6) ? . 2_565
F(6) C(26) 3.547(6) ? . 1_565
F(7) F(9) 3.215(6) ? . 2_665
F(8) C(20) 3.512(7) ? . 1_565
F(9) F(7) 3.215(6) ? . 2_665
F(9) F(9) 3.015(8) ? . 2_665
F(9) C(1) 3.450(7) ? . 2_655
F(9) C(8) 3.511(7) ? . 2_665
F(10) F(11) 3.361(5) ? . 2_565
F(10) C(34) 3.592(5) ? . 2_565
F(11) F(5) 3.015(5) ? . 2_565
F(11) F(6) 3.283(6) ? . 2_565
F(11) F(10) 3.361(5) ? . 2_565
F(11) F(11) 3.200(4) ? . 2_565
F(11) C(34) 3.437(5) ? . 2_565
F(11) C(35) 3.574(5) ? . 2_565
F(11) C(36) 3.533(6) ? . 2_565
O(4) F(4) 3.573(4) ? . 2_566
O(5) F(4) 3.426(4) ? . 2_566
O(5) O(9) 2.987(6) ? . 1_455
O(8) F(4) 3.409(5) ? . 2_566
O(8) O(9) 2.688(5) ? . 1_455
O(9) F(1) 3.455(5) ? . 2_666
O(9) F(5) 2.931(6) ? . 1_655
O(9) O(5) 2.987(6) ? . 1_655
O(9) O(8) 2.688(5) ? . 1_655
O(9) C(37) 3.373(6) ? . 1_655
O(9) C(38) 3.518(7) ? . 1_655
N(1) C(4) 3.490(5) ? . 2_655
N(1) C(5) 3.296(5) ? . 2_655
N(1) C(10) 3.537(6) ? . 2_655
N(2) C(17) 3.421(7) ? . 2_656
N(2) C(18) 3.395(7) ? . 2_656
C(1) F(1) 3.497(7) ? . 2_656
C(1) F(9) 3.450(7) ? . 2_655
C(4) N(1) 3.490(5) ? . 2_655
C(4) C(4) 3.242(6) ? . 2_655
C(4) C(5) 3.388(7) ? . 2_655
C(5) N(1) 3.296(5) ? . 2_655
C(5) C(4) 3.388(7) ? . 2_655
C(8) F(9) 3.511(7) ? . 2_665
C(9) C(20) 3.581(6) ? . 2_655
C(9) C(21) 3.508(5) ? . 2_655
C(10) N(1) 3.537(6) ? . 2_655
C(10) C(21) 3.485(5) ? . 2_655
C(10) C(22) 3.521(5) ? . 2_655
C(11) F(1) 3.502(6) ? . 2_656
C(11) C(16) 3.528(8) ? . 2_656
C(11) C(17) 3.536(8) ? . 2_656
C(12) C(13) 3.339(7) ? . 2_656
C(12) C(18) 3.355(7) ? . 2_656
C(13) C(12) 3.339(7) ? . 2_656
C(13) C(13) 3.415(7) ? . 2_656
C(15) F(4) 3.339(5) ? . 2_566
C(16) C(11) 3.528(8) ? . 2_656
C(16) C(25) 3.599(6) ? . 2_556
C(17) N(2) 3.421(7) ? . 2_656
C(17) C(11) 3.536(8) ? . 2_656
C(18) N(2) 3.395(7) ? . 2_656
C(18) C(12) 3.355(7) ? . 2_656
C(18) C(40) 3.580(10) ? . 2_656
C(19) F(3) 3.482(6) ? . 1_545
C(20) F(8) 3.512(7) ? . 1_545
C(20) C(9) 3.581(6) ? . 2_655
C(20) C(38) 3.540(6) ? . 2_556
C(21) C(9) 3.508(5) ? . 2_655
C(21) C(10) 3.485(5) ? . 2_655
C(22) C(10) 3.521(5) ? . 2_655
C(25) C(16) 3.599(6) ? . 2_556
C(26) F(6) 3.547(6) ? . 1_545
C(28) F(4) 3.486(6) ? . 2_566
C(29) F(4) 3.338(6) ? . 2_566
C(30) F(4) 3.265(5) ? . 2_566
C(34) F(10) 3.592(5) ? . 2_565
C(34) F(11) 3.437(5) ? . 2_565
C(35) F(11) 3.574(5) ? . 2_565
C(36) F(11) 3.533(6) ? . 2_565
C(37) O(9) 3.373(6) ? . 1_455
C(38) F(4) 3.531(8) ? . 2_566
C(38) O(9) 3.518(7) ? . 1_455
C(38) C(20) 3.540(6) ? . 2_556
C(40) F(2) 3.444(7) ? . .
C(40) C(18) 3.580(10) ? . 2_656
F(1) H(3) 2.569 ? . 2_656
F(1) H(12) 2.575 ? . 2_656
F(1) H(13) 3.375 ? . 2_656
F(1) H(32) 3.070 ? . 2_666
F(2) H(12) 3.393 ? . 2_656
F(2) H(13) 2.867 ? . 2_656
F(2) H(17) 3.297 ? . 2_656
F(2) H(34) 3.508 ? . .
F(2) H(35) 2.616 ? . .
F(3) H(18) 2.972 ? . 1_565
F(3) H(19) 3.103 ? . 1_565
F(3) H(34) 3.367 ? . 2_666
F(4) H(14) 2.480 ? . 2_566
F(4) H(15) 3.391 ? . 2_566
F(4) H(30) 3.121 ? . 2_566
F(4) H(31) 3.195 ? . 2_566
F(4) H(37) 2.556 ? . 2_566
F(5) H(15) 3.542 ? . 2_566
F(5) H(38) 2.232 ? . 1_455
F(6) H(14) 3.591 ? . 2_566
F(6) H(15) 2.977 ? . 2_566
F(6) H(20) 3.438 ? . 1_565
F(6) H(24) 2.686 ? . 1_565
F(6) H(31) 3.337 ? . 2_566
F(7) H(2) 2.817 ? . 1_565
F(7) H(19) 2.746 ? . 1_565
F(7) H(20) 3.472 ? . 1_565
F(8) H(8) 3.445 ? . 2_665
F(8) H(9) 3.192 ? . 2_665
F(8) H(19) 3.323 ? . 1_565
F(8) H(20) 2.667 ? . 1_565
F(8) H(24) 3.067 ? . 1_565
F(9) H(1) 3.043 ? . 2_655
F(9) H(2) 2.967 ? . 2_655
F(9) H(8) 2.824 ? . 2_665
F(10) H(26) 3.036 ? . 2_565
F(10) H(33) 3.045 ? . 1_455
F(11) H(1) 3.377 ? . 2_655
F(11) H(26) 3.376 ? . 2_565
F(12) H(4) 3.425 ? . 2_655
F(12) H(6) 3.124 ? . 2_655
F(12) H(10) 3.578 ? . 2_655
F(12) H(11) 3.367 ? . 2_655
F(12) H(15) 3.138 ? . 1_554
F(12) H(23) 2.903 ? . 2_555
F(12) H(24) 3.504 ? . 2_555
O(1) H(6) 3.277 ? . 2_655
O(1) H(17) 3.466 ? . 2_656
O(3) H(10) 2.953 ? . 2_655
O(4) H(13) 3.513 ? . 2_656
O(5) H(38) 2.388 ? . 1_455
O(7) H(6) 3.292 ? . 2_655
O(8) H(38) 2.902 ? . 1_455
O(9) H(21) 3.324 ? . 1_655
O(9) H(25) 3.544 ? . 2_666
O(9) H(28) 3.361 ? . 1_655
O(9) H(30) 2.843 ? . 1_655
O(9) H(37) 2.327 ? . 1_655
N(1) H(6) 3.582 ? . 2_655
N(2) H(17) 3.566 ? . 2_656
N(3) H(29) 3.337 ? . 2_556
C(1) H(26) 3.340 ? . 2_655
C(1) H(32) 3.093 ? . 1_545
C(4) H(6) 3.496 ? . 2_655
C(4) H(16) 3.280 ? . 2_656
C(5) H(5) 3.189 ? . 2_655
C(5) H(6) 3.462 ? . 2_655
C(5) H(16) 2.864 ? . 2_656
C(6) H(5) 3.311 ? . 2_655
C(6) H(6) 3.472 ? . 2_655
C(6) H(16) 3.210 ? . 2_656
C(6) H(17) 3.192 ? . 2_656
C(7) H(5) 3.386 ? . 2_655
C(7) H(16) 3.494 ? . 2_656
C(7) H(17) 3.093 ? . 2_656
C(7) H(35) 3.506 ? . .
C(8) H(5) 3.265 ? . 2_655
C(8) H(16) 3.564 ? . 2_656
C(8) H(22) 3.409 ? . 1_655
C(8) H(35) 3.336 ? . .
C(9) H(5) 3.078 ? . 2_655
C(9) H(16) 3.373 ? . 2_656
C(9) H(22) 2.856 ? . 1_655
C(10) H(5) 3.047 ? . 2_655
C(10) H(16) 2.979 ? . 2_656
C(10) H(22) 3.559 ? . 1_655
C(10) H(23) 3.390 ? . 1_655
C(13) H(13) 3.370 ? . 2_656
C(14) H(13) 3.303 ? . 2_656
C(15) H(13) 3.455 ? . 2_656
C(16) H(11) 2.922 ? . 2_656
C(16) H(12) 3.485 ? . 2_656
C(16) H(23) 3.285 ? . 2_556
C(17) H(11) 2.915 ? . 2_656
C(17) H(23) 3.223 ? . 2_556
C(17) H(36) 3.344 ? . 2_656
C(18) H(35) 3.245 ? . 2_656
C(18) H(36) 3.210 ? . 2_656
C(20) H(9) 3.185 ? . 2_655
C(20) H(10) 3.468 ? . 2_655
C(20) H(29) 3.108 ? . 2_556
C(20) H(31) 3.349 ? . 2_556
C(21) H(9) 2.983 ? . 2_655
C(21) H(10) 2.936 ? . 2_655
C(21) H(29) 3.322 ? . 2_556
C(21) H(31) 3.273 ? . 2_556
C(22) H(10) 2.702 ? . 2_655
C(23) H(10) 3.219 ? . 2_655
C(23) H(33) 3.308 ? . 1_455
C(23) H(36) 3.385 ? . 1_455
C(24) H(9) 3.334 ? . 1_455
C(24) H(33) 3.347 ? . 1_455
C(24) H(36) 3.044 ? . 1_455
C(25) H(9) 3.538 ? . 2_655
C(25) H(15) 3.180 ? . 2_556
C(25) H(16) 3.242 ? . 2_556
C(26) H(9) 2.868 ? . 2_655
C(26) H(10) 3.561 ? . 2_655
C(26) H(15) 3.352 ? . 2_556
C(26) H(31) 3.221 ? . 2_556
C(27) H(12) 3.526 ? . 2_656
C(27) H(13) 3.585 ? . 2_656
C(30) H(38) 3.144 ? . 1_455
C(31) H(14) 3.471 ? . 2_566
C(31) H(15) 3.550 ? . 2_566
C(31) H(38) 3.139 ? . 1_455
C(33) H(1) 3.544 ? . 2_655
C(33) H(4) 3.442 ? . 2_655
C(34) H(1) 2.928 ? . 2_655
C(34) H(4) 3.196 ? . 2_655
C(35) H(1) 3.498 ? . 2_655
C(35) H(4) 3.252 ? . 2_655
C(35) H(6) 3.557 ? . 2_655
C(37) H(27) 3.546 ? . 2_556
C(37) H(29) 3.099 ? . 2_556
C(37) H(34) 3.598 ? . 1_455
C(37) H(36) 3.584 ? . 1_455
C(38) H(20) 3.556 ? . 2_556
C(38) H(27) 3.267 ? . 2_556
C(38) H(28) 3.415 ? . 2_556
C(38) H(34) 3.222 ? . 1_455
C(39) H(3) 3.451 ? . 1_565
C(39) H(8) 3.489 ? . .
C(39) H(21) 3.358 ? . 1_655
C(39) H(22) 3.534 ? . 1_655
C(40) H(8) 3.520 ? . .
C(40) H(17) 3.390 ? . 2_656
C(40) H(22) 3.469 ? . 1_655
C(40) H(28) 3.423 ? . 1_655
C(40) H(30) 3.450 ? . 1_655
H(1) F(9) 3.043 ? . 2_655
H(1) F(11) 3.377 ? . 2_655
H(1) C(33) 3.544 ? . 2_655
H(1) C(34) 2.928 ? . 2_655
H(1) C(35) 3.498 ? . 2_655
H(1) H(26) 2.435 ? . 2_655
H(1) H(32) 3.208 ? . 1_545
H(2) F(7) 2.817 ? . 1_545
H(2) F(9) 2.967 ? . 2_655
H(2) H(26) 3.574 ? . 2_655
H(2) H(32) 3.065 ? . 1_545
H(3) F(1) 2.569 ? . 2_656
H(3) C(39) 3.451 ? . 1_545
H(3) H(32) 2.525 ? . 1_545
H(4) F(12) 3.425 ? . 2_655
H(4) C(33) 3.442 ? . 2_655
H(4) C(34) 3.196 ? . 2_655
H(4) C(35) 3.252 ? . 2_655
H(4) H(26) 3.309 ? . 2_655
H(5) C(5) 3.189 ? . 2_655
H(5) C(6) 3.311 ? . 2_655
H(5) C(7) 3.386 ? . 2_655
H(5) C(8) 3.265 ? . 2_655
H(5) C(9) 3.078 ? . 2_655
H(5) C(10) 3.047 ? . 2_655
H(5) H(9) 3.504 ? . 2_655
H(5) H(10) 3.486 ? . 2_655
H(6) F(12) 3.124 ? . 2_655
H(6) O(1) 3.277 ? . 2_655
H(6) O(7) 3.292 ? . 2_655
H(6) N(1) 3.582 ? . 2_655
H(6) C(4) 3.496 ? . 2_655
H(6) C(5) 3.462 ? . 2_655
H(6) C(6) 3.472 ? . 2_655
H(6) C(35) 3.557 ? . 2_655
H(6) H(16) 3.594 ? . 2_656
H(7) H(17) 3.114 ? . 2_656
H(7) H(35) 3.328 ? . .
H(8) F(8) 3.445 ? . 2_665
H(8) F(9) 2.824 ? . 2_665
H(8) C(39) 3.489 ? . .
H(8) C(40) 3.520 ? . .
H(8) H(22) 3.431 ? . 1_655
H(8) H(32) 3.375 ? . .
H(8) H(33) 3.104 ? . .
H(8) H(35) 3.021 ? . .
H(8) H(36) 3.583 ? . .
H(9) F(8) 3.192 ? . 2_665
H(9) C(20) 3.185 ? . 2_655
H(9) C(21) 2.983 ? . 2_655
H(9) C(24) 3.334 ? . 1_655
H(9) C(25) 3.538 ? . 2_655
H(9) C(26) 2.868 ? . 2_655
H(9) H(5) 3.504 ? . 2_655
H(9) H(20) 3.151 ? . 2_655
H(9) H(22) 2.499 ? . 1_655
H(9) H(23) 3.568 ? . 1_655
H(9) H(24) 2.890 ? . 2_655
H(10) F(12) 3.578 ? . 2_655
H(10) O(3) 2.953 ? . 2_655
H(10) C(20) 3.468 ? . 2_655
H(10) C(21) 2.936 ? . 2_655
H(10) C(22) 2.702 ? . 2_655
H(10) C(23) 3.219 ? . 2_655
H(10) C(26) 3.561 ? . 2_655
H(10) H(5) 3.486 ? . 2_655
H(10) H(16) 3.346 ? . 2_656
H(10) H(23) 3.116 ? . 1_655
H(11) F(12) 3.367 ? . 2_655
H(11) C(16) 2.922 ? . 2_656
H(11) C(17) 2.915 ? . 2_656
H(11) H(15) 2.909 ? . 2_656
H(11) H(16) 2.919 ? . 2_656
H(12) F(1) 2.575 ? . 2_656
H(12) F(2) 3.393 ? . 2_656
H(12) C(16) 3.485 ? . 2_656
H(12) C(27) 3.526 ? . 2_656
H(12) H(15) 3.584 ? . 2_656
H(13) F(1) 3.375 ? . 2_656
H(13) F(2) 2.867 ? . 2_656
H(13) O(4) 3.513 ? . 2_656
H(13) C(13) 3.370 ? . 2_656
H(13) C(14) 3.303 ? . 2_656
H(13) C(15) 3.455 ? . 2_656
H(13) C(27) 3.585 ? . 2_656
H(14) F(4) 2.480 ? . 2_566
H(14) F(6) 3.591 ? . 2_566
H(14) C(31) 3.471 ? . 2_566
H(15) F(4) 3.391 ? . 2_566
H(15) F(5) 3.542 ? . 2_566
H(15) F(6) 2.977 ? . 2_566
H(15) F(12) 3.138 ? . 1_556
H(15) C(25) 3.180 ? . 2_556
H(15) C(26) 3.352 ? . 2_556
H(15) C(31) 3.550 ? . 2_566
H(15) H(11) 2.909 ? . 2_656
H(15) H(12) 3.584 ? . 2_656
H(15) H(23) 2.805 ? . 2_556
H(15) H(24) 3.098 ? . 2_556
H(16) C(4) 3.280 ? . 2_656
H(16) C(5) 2.864 ? . 2_656
H(16) C(6) 3.210 ? . 2_656
H(16) C(7) 3.494 ? . 2_656
H(16) C(8) 3.564 ? . 2_656
H(16) C(9) 3.373 ? . 2_656
H(16) C(10) 2.979 ? . 2_656
H(16) C(25) 3.242 ? . 2_556
H(16) H(6) 3.594 ? . 2_656
H(16) H(10) 3.346 ? . 2_656
H(16) H(11) 2.919 ? . 2_656
H(16) H(22) 3.418 ? . 2_556
H(16) H(23) 2.680 ? . 2_556
H(16) H(36) 3.396 ? . 2_656
H(17) F(2) 3.297 ? . 2_656
H(17) O(1) 3.466 ? . 2_656
H(17) N(2) 3.566 ? . 2_656
H(17) C(6) 3.192 ? . 2_656
H(17) C(7) 3.093 ? . 2_656
H(17) C(40) 3.390 ? . 2_656
H(17) H(7) 3.114 ? . 2_656
H(17) H(35) 2.825 ? . 2_656
H(17) H(36) 3.210 ? . 2_656
H(18) F(3) 2.972 ? . 1_545
H(18) H(34) 3.292 ? . 2_656
H(19) F(3) 3.103 ? . 1_545
H(19) F(7) 2.746 ? . 1_545
H(19) F(8) 3.323 ? . 1_545
H(20) F(6) 3.438 ? . 1_545
H(20) F(7) 3.472 ? . 1_545
H(20) F(8) 2.667 ? . 1_545
H(20) C(38) 3.556 ? . 2_556
H(20) H(9) 3.151 ? . 2_655
H(20) H(29) 3.351 ? . 2_556
H(20) H(30) 3.431 ? . 2_556
H(20) H(31) 3.306 ? . 2_556
H(21) O(9) 3.324 ? . 1_455
H(21) C(39) 3.358 ? . 1_455
H(21) H(33) 2.728 ? . 1_455
H(21) H(36) 3.350 ? . 1_455
H(21) H(38) 3.265 ? . 1_455
H(22) C(8) 3.409 ? . 1_455
H(22) C(9) 2.856 ? . 1_455
H(22) C(10) 3.559 ? . 1_455
H(22) C(39) 3.534 ? . 1_455
H(22) C(40) 3.469 ? . 1_455
H(22) H(8) 3.431 ? . 1_455
H(22) H(9) 2.499 ? . 1_455
H(22) H(16) 3.418 ? . 2_556
H(22) H(33) 2.815 ? . 1_455
H(22) H(36) 2.758 ? . 1_455
H(23) F(12) 2.903 ? . 2_555
H(23) C(10) 3.390 ? . 1_455
H(23) C(16) 3.285 ? . 2_556
H(23) C(17) 3.223 ? . 2_556
H(23) H(9) 3.568 ? . 1_455
H(23) H(10) 3.116 ? . 1_455
H(23) H(15) 2.805 ? . 2_556
H(23) H(16) 2.680 ? . 2_556
H(24) F(6) 2.686 ? . 1_545
H(24) F(8) 3.067 ? . 1_545
H(24) F(12) 3.504 ? . 2_555
H(24) H(9) 2.890 ? . 2_655
H(24) H(15) 3.098 ? . 2_556
H(24) H(31) 3.179 ? . 2_556
H(25) O(9) 3.544 ? . 2_666
H(25) H(30) 2.787 ? . 2_566
H(25) H(37) 3.371 ? . 2_566
H(26) F(10) 3.036 ? . 2_565
H(26) F(11) 3.376 ? . 2_565
H(26) C(1) 3.340 ? . 2_655
H(26) H(1) 2.435 ? . 2_655
H(26) H(2) 3.574 ? . 2_655
H(26) H(4) 3.309 ? . 2_655
H(27) C(37) 3.546 ? . 2_556
H(27) C(38) 3.267 ? . 2_556
H(27) H(27) 3.480 ? . 2_556
H(27) H(28) 3.271 ? . 2_556
H(27) H(29) 2.495 ? . 2_556
H(27) H(31) 3.537 ? . 2_556
H(28) O(9) 3.361 ? . 1_455
H(28) C(38) 3.415 ? . 2_556
H(28) C(40) 3.423 ? . 1_455
H(28) H(27) 3.271 ? . 2_556
H(28) H(29) 2.931 ? . 2_556
H(28) H(31) 3.275 ? . 2_556
H(28) H(34) 3.245 ? . 1_455
H(28) H(36) 2.895 ? . 1_455
H(29) N(3) 3.337 ? . 2_556
H(29) C(20) 3.108 ? . 2_556
H(29) C(21) 3.322 ? . 2_556
H(29) C(37) 3.099 ? . 2_556
H(29) H(20) 3.351 ? . 2_556
H(29) H(27) 2.495 ? . 2_556
H(29) H(28) 2.931 ? . 2_556
H(29) H(29) 3.563 ? . 2_556
H(29) H(34) 3.071 ? . 1_455
H(30) F(4) 3.121 ? . 2_566
H(30) O(9) 2.843 ? . 1_455
H(30) C(40) 3.450 ? . 1_455
H(30) H(20) 3.431 ? . 2_556
H(30) H(25) 2.787 ? . 2_566
H(30) H(34) 2.717 ? . 1_455
H(30) H(36) 3.582 ? . 1_455
H(30) H(38) 3.583 ? . 1_455
H(31) F(4) 3.195 ? . 2_566
H(31) F(6) 3.337 ? . 2_566
H(31) C(20) 3.349 ? . 2_556
H(31) C(21) 3.273 ? . 2_556
H(31) C(26) 3.221 ? . 2_556
H(31) H(20) 3.306 ? . 2_556
H(31) H(24) 3.179 ? . 2_556
H(31) H(27) 3.537 ? . 2_556
H(31) H(28) 3.275 ? . 2_556
H(32) F(1) 3.070 ? . 2_666
H(32) C(1) 3.093 ? . 1_565
H(32) H(1) 3.208 ? . 1_565
H(32) H(2) 3.065 ? . 1_565
H(32) H(3) 2.525 ? . 1_565
H(32) H(8) 3.375 ? . .
H(33) F(10) 3.045 ? . 1_655
H(33) C(23) 3.308 ? . 1_655
H(33) C(24) 3.347 ? . 1_655
H(33) H(8) 3.104 ? . .
H(33) H(21) 2.728 ? . 1_655
H(33) H(22) 2.815 ? . 1_655
H(34) F(2) 3.508 ? . .
H(34) F(3) 3.367 ? . 2_666
H(34) C(37) 3.598 ? . 1_655
H(34) C(38) 3.222 ? . 1_655
H(34) H(18) 3.292 ? . 2_656
H(34) H(28) 3.245 ? . 1_655
H(34) H(29) 3.071 ? . 1_655
H(34) H(30) 2.717 ? . 1_655
H(35) F(2) 2.616 ? . .
H(35) C(7) 3.506 ? . .
H(35) C(8) 3.336 ? . .
H(35) C(18) 3.245 ? . 2_656
H(35) H(7) 3.328 ? . .
H(35) H(8) 3.021 ? . .
H(35) H(17) 2.825 ? . 2_656
H(36) C(17) 3.344 ? . 2_656
H(36) C(18) 3.210 ? . 2_656
H(36) C(23) 3.385 ? . 1_655
H(36) C(24) 3.044 ? . 1_655
H(36) C(37) 3.584 ? . 1_655
H(36) H(8) 3.583 ? . .
H(36) H(16) 3.396 ? . 2_656
H(36) H(17) 3.210 ? . 2_656
H(36) H(21) 3.350 ? . 1_655
H(36) H(22) 2.758 ? . 1_655
H(36) H(28) 2.895 ? . 1_655
H(36) H(30) 3.582 ? . 1_655
H(37) F(4) 2.556 ? . 2_566
H(37) O(9) 2.327 ? . 1_455
H(37) H(25) 3.371 ? . 2_566
H(37) H(38) 2.598 ? . 1_455
H(38) F(5) 2.232 ? . 1_655
H(38) O(5) 2.388 ? . 1_655
H(38) O(8) 2.902 ? . 1_655
H(38) C(30) 3.144 ? . 1_655
H(38) C(31) 3.139 ? . 1_655
H(38) H(21) 3.265 ? . 1_655
H(38) H(30) 3.583 ? . 1_655
H(38) H(37) 2.598 ? . 1_655
